data_2239842
loop_
_publ_author_name
'Quinn, Taylor R.'
'Tanski, Joseph M.'

_publ_section_title
;
 Crystal structure of 4-chloro-2-iodoaniline
;
_journal_coeditor_code JJ2191
_journal_issue 9
_journal_name_full 'Acta Crystallographica Section E'
_journal_page_first o944
_journal_page_last o945
_journal_paper_doi 10.1107/S1600536814016869
_journal_volume 70
_journal_year 2014
_chemical_formula_iupac 'C6 H5 Cl I N'
_chemical_formula_moiety 'C6 H5 Cl I N'
_chemical_formula_sum 'C6 H5 Cl I N'
_chemical_formula_weight 253.46
_chemical_name_common 4-Chloro-2-iodoaniline
_chemical_name_systematic
;
4-Chloro-2-iodoaniline
;
_space_group_crystal_system orthorhombic
_space_group_IT_number 19
_space_group_name_Hall 'P 2ac 2ab'
_space_group_name_H-M_alt 'P 21 21 21'
_symmetry_space_group_name_Hall 'P 2ac 2ab'
_symmetry_space_group_name_H-M 'P 21 21 21'
_atom_sites_solution_hydrogens mixed
_atom_sites_solution_primary direct
_atom_sites_solution_secondary difmap
_cell_angle_alpha 90
_cell_angle_beta 90
_cell_angle_gamma 90
_cell_formula_units_Z 4
_cell_length_a 4.1538(4)
_cell_length_b 11.3685(11)
_cell_length_c 15.8550(16)
_cell_measurement_reflns_used 5580
_cell_measurement_temperature 125.(2)
_cell_measurement_theta_max 30.3073
_cell_measurement_theta_min 2.2044
_cell_volume 748.71(13)
_computing_cell_refinement 'SAINT (Bruker, 2007)'
_computing_data_collection 'APEX2 (Bruker, 2007)'
_computing_data_reduction 'SAINT (Bruker, 2007)'
_computing_molecular_graphics 'SHELXTL2014 (Sheldrick, 2008)'
_computing_publication_material
;
SHELXTL2014 (Sheldrick, 2008), OLEX2 (Dolomanov <i>et al.</i>,
2009) and
Mercury (Macrae <i>et al.</i>, 2006)
;
_computing_structure_refinement 'SHELXL2014 (Sheldrick, 2008)'
_computing_structure_solution 'SHELXS97 (Sheldrick, 2008)'
_diffrn_ambient_temperature 125(2)
_diffrn_detector_area_resol_mean 8.3333
_diffrn_measured_fraction_theta_full 1.000
_diffrn_measured_fraction_theta_max 1.000
_diffrn_measurement_device_type 'Bruker APEXII CCD'
_diffrn_measurement_method '\f and \w scans'
_diffrn_radiation_monochromator graphite
_diffrn_radiation_source 'fine-focus sealed tube'
_diffrn_radiation_type MoK\a
_diffrn_radiation_wavelength 0.71073
_diffrn_reflns_av_R_equivalents 0.0657
_diffrn_reflns_limit_h_max 5
_diffrn_reflns_limit_h_min -5
_diffrn_reflns_limit_k_max 16
_diffrn_reflns_limit_k_min -16
_diffrn_reflns_limit_l_max 22
_diffrn_reflns_limit_l_min -22
_diffrn_reflns_number 11850
_diffrn_reflns_theta_full 30.53
_diffrn_reflns_theta_max 30.53
_diffrn_reflns_theta_min 2.20
_exptl_absorpt_coefficient_mu 4.541
_exptl_absorpt_correction_T_max 0.81
_exptl_absorpt_correction_T_min 0.56
_exptl_absorpt_correction_type multi-scan
_exptl_absorpt_process_details '(SADABS; Bruker, 2007)'
_exptl_crystal_colour colourless
_exptl_crystal_density_diffrn 2.249
_exptl_crystal_density_method 'not measured'
_exptl_crystal_description plate
_exptl_crystal_F_000 472
_exptl_crystal_size_max 0.200
_exptl_crystal_size_mid 0.100
_exptl_crystal_size_min 0.050
_refine_diff_density_max 0.961
_refine_diff_density_min -1.027
_refine_ls_abs_structure_details
;
Flack x determined using 742 quotients
[(<i>I</i>^+^)-(<i>I</i>^-^)]/[(<i>I</i>^+^)+(<i>I</i>^-^)]
(Parsons <i>et al.</i>, 2013)
;
_refine_ls_abs_structure_Flack -0.03(3)
_refine_ls_extinction_method none
_refine_ls_goodness_of_fit_ref 1.016
_refine_ls_hydrogen_treatment mixed
_refine_ls_matrix_type full
_refine_ls_number_parameters 88
_refine_ls_number_reflns 2281
_refine_ls_number_restraints 2
_refine_ls_restrained_S_all 1.016
_refine_ls_R_factor_all 0.0382
_refine_ls_R_factor_gt 0.0292
_refine_ls_shift/su_max 0.001
_refine_ls_shift/su_mean 0.000
_refine_ls_structure_factor_coef Fsqd
_refine_ls_weighting_details 'w=1/[\s^2^(Fo^2^)+(0.0156P)^2^] where P=(Fo^2^+2Fc^2^)/3'
_refine_ls_weighting_scheme calc
_refine_ls_wR_factor_gt 0.0508
_refine_ls_wR_factor_ref 0.0534
_reflns_number_gt 2007
_reflns_number_total 2281
_reflns_threshold_expression I>2\s(I)
_cod_data_source_file jj2191sup1.cif
_cod_data_source_block I
_cod_database_code 2239842
_cod_database_fobs_code 2239842

loop_
_space_group_symop_operation_xyz
'x, y, z'
'x+1/2, -y+1/2, -z'
'-x, y+1/2, -z+1/2'
'-x+1/2, -y, z+1/2'

loop_
_atom_site_type_symbol
_atom_site_label
_atom_site_fract_x
_atom_site_fract_y
_atom_site_fract_z
_atom_site_U_iso_or_equiv
_atom_site_adp_type
_atom_site_calc_flag
_atom_site_occupancy
I I1 1.19309(8) 0.92075(3) -0.09588(2) 0.02161(9) Uani d 1
Cl Cl1 1.0100(4) 0.80636(12) 0.24943(10) 0.0322(3) Uani d 1
N N1 0.8012(13) 1.1528(4) -0.0258(3) 0.0236(9) Uani d 1
H H1 0.795(14) 1.124(5) -0.0783(19) 0.028 Uiso d 1
H H2 0.625(10) 1.196(4) -0.017(4) 0.028 Uiso d 1
C C1 0.8463(11) 1.0685(4) 0.0375(3) 0.0187(10) Uani d 1
C C2 1.0139(12) 0.9638(4) 0.0242(3) 0.0167(10) Uani d 1
C C3 1.0695(12) 0.8840(4) 0.0886(3) 0.0190(10) Uani d 1
H H3 1.1867 0.8136 0.0784 0.023 Uiso calc 1
C C4 0.9513(13) 0.9087(5) 0.1680(3) 0.0233(11) Uani d 1
C C5 0.7803(14) 1.0111(5) 0.1839(4) 0.0255(12) Uani d 1
H H5 0.6977 1.0266 0.2387 0.031 Uiso calc 1
C C6 0.7316(12) 1.0906(4) 0.1191(3) 0.0228(11) Uani d 1
H H6 0.6182 1.1615 0.1301 0.027 Uiso calc 1

loop_
_atom_site_aniso_label
_atom_site_aniso_U_11
_atom_site_aniso_U_22
_atom_site_aniso_U_33
_atom_site_aniso_U_12
_atom_site_aniso_U_13
_atom_site_aniso_U_23
I1 0.01729(14) 0.02359(15) 0.02395(16) 0.00030(14) 0.00153(14) -0.00153(15)
Cl1 0.0468(9) 0.0259(7) 0.0238(7) 0.0013(7) -0.0056(6) 0.0049(6)
N1 0.027(2) 0.0132(19) 0.031(3) 0.003(2) -0.001(3) 0.0002(18)
C1 0.014(2) 0.013(2) 0.029(3) -0.002(2) -0.003(2) -0.001(2)
C2 0.015(3) 0.016(2) 0.019(3) -0.0008(19) -0.001(2) -0.002(2)
C3 0.018(2) 0.014(2) 0.024(3) 0.0009(18) -0.003(2) -0.003(2)
C4 0.025(3) 0.021(3) 0.024(3) -0.003(3) -0.004(2) 0.002(2)
C5 0.026(3) 0.026(3) 0.025(3) -0.003(2) 0.001(2) -0.004(2)
C6 0.023(3) 0.015(2) 0.030(3) 0.002(2) -0.001(2) -0.007(2)

loop_
_atom_type_symbol
_atom_type_description
_atom_type_scat_dispersion_real
_atom_type_scat_dispersion_imag
_atom_type_scat_source
C C 0.0033 0.0016 'International Tables Vol C Tables 4.2.6.8 and 6.1.1.4'
H H 0.0000 0.0000 'International Tables Vol C Tables 4.2.6.8 and 6.1.1.4'
N N 0.0061 0.0033 'International Tables Vol C Tables 4.2.6.8 and 6.1.1.4'
Cl Cl 0.1484 0.1585 'International Tables Vol C Tables 4.2.6.8 and 6.1.1.4'
I I -0.4742 1.8119 'International Tables Vol C Tables 4.2.6.8 and 6.1.1.4'

loop_
_geom_angle_atom_site_label_1
_geom_angle_atom_site_label_2
_geom_angle_atom_site_label_3
_geom_angle_site_symmetry_3
_geom_angle
C4 Cl1 I1 2_465 86.03(18)
C1 N1 H1 . 115.(4)
C1 N1 H2 . 112.(4)
H1 N1 H2 . 109.(5)
C2 C1 N1 . 122.9(5)
C2 C1 C6 . 117.5(5)
N1 C1 C6 . 119.5(5)
C3 C2 C1 . 122.0(5)
C3 C2 I1 . 117.2(4)
C1 C2 I1 . 120.8(4)
C4 C3 C2 . 118.7(5)
C4 C3 H3 . 120.7
C2 C3 H3 . 120.7
C3 C4 C5 . 121.3(5)
C3 C4 Cl1 . 119.1(4)
C5 C4 Cl1 . 119.6(4)
C6 C5 C4 . 119.2(5)
C6 C5 H5 . 120.4
C4 C5 H5 . 120.4
C5 C6 C1 . 121.3(5)
C5 C6 H6 . 119.4
C1 C6 H6 . 119.4

loop_
_geom_bond_atom_site_label_1
_geom_bond_atom_site_label_2
_geom_bond_site_symmetry_2
_geom_bond_distance
I1 C2 . 2.101(5)
Cl1 C4 . 1.755(6)
Cl1 I1 2_465 3.7850(16)
N1 C1 . 1.400(7)
N1 H1 . 0.90(2)
N1 H2 . 0.90(2)
C1 C2 . 1.395(7)
C1 C6 . 1.402(7)
C2 C3 . 1.386(7)
C3 C4 . 1.380(7)
C3 H3 . 0.95
C4 C5 . 1.387(8)
C5 C6 . 1.383(7)
C5 H5 . 0.95
C6 H6 . 0.95

loop_
_geom_contact_atom_site_label_1
_geom_contact_atom_site_label_2
_geom_contact_distance
_geom_contact_site_symmetry_2
_geom_contact_publ_flag
Cl1 I1 3.7850(16) 2_465 y

loop_
_geom_hbond_atom_site_label_D
_geom_hbond_atom_site_label_H
_geom_hbond_atom_site_label_A
_geom_hbond_site_symmetry_A
_geom_hbond_distance_DH
_geom_hbond_distance_HA
_geom_hbond_distance_DA
_geom_hbond_angle_DHA
_geom_hbond_publ_flag
N1 H2 N1 2_475 0.90(2) 2.28(3) 3.142(6) 161(5) y

loop_
_geom_torsion_atom_site_label_1
_geom_torsion_atom_site_label_2
_geom_torsion_atom_site_label_3
_geom_torsion_atom_site_label_4
_geom_torsion_site_symmetry_1
_geom_torsion
N1 C1 C2 C3 . 176.8(5)
C6 C1 C2 C3 . -0.5(7)
N1 C1 C2 I1 . -3.3(7)
C6 C1 C2 I1 . 179.4(4)
C1 C2 C3 C4 . 0.8(8)
I1 C2 C3 C4 . -179.1(4)
C2 C3 C4 C5 . -0.1(8)
C2 C3 C4 Cl1 . 178.2(4)
I1 Cl1 C4 C3 2_465 -49.3(4)
I1 Cl1 C4 C5 2_465 129.0(4)
C3 C4 C5 C6 . -0.9(8)
Cl1 C4 C5 C6 . -179.2(4)
C4 C5 C6 C1 . 1.2(8)
C2 C1 C6 C5 . -0.5(7)
N1 C1 C6 C5 . -177.9(5)
